data_7002998
loop_
_publ_author_name
'Liu, Yan-Cheng'
'Chen, Zhen-Feng'
'Liu, Li-Min'
'Peng, Yan'
'Hong, Xue'
'Yang, Bin'
'Liu, Hua-Gang'
'Liang, Hong'
'Orvig, Chris'

_publ_section_title
;
 Divalent later transition metal complexes of the traditional chinese
 medicine (TCM) liriodenine: coordination chemistry, cytotoxicity and
 DNA binding studies
;
_journal_issue 48
_journal_name_full 'Dalton Transactions'
_journal_page_first 10813
_journal_page_last 10823
_journal_paper_doi 10.1039/b912553a
_journal_year 2009
_chemical_formula_sum 'C34 H18 Cl2 Mn N2 O6'
_chemical_formula_weight 676.34
_chemical_name_systematic
;
?
;
_space_group_IT_number 61
_symmetry_cell_setting orthorhombic
_symmetry_space_group_name_Hall '-P 2ac 2ab'
_symmetry_space_group_name_H-M 'P b c a'
_atom_sites_solution_hydrogens geom
_atom_sites_solution_primary direct
_atom_sites_solution_secondary difmap
_audit_creation_method SHELXL-97
_cell_angle_alpha 90.00
_cell_angle_beta 90.00
_cell_angle_gamma 90.00
_cell_formula_units_Z 8
_cell_length_a 15.256(3)
_cell_length_b 14.178(3)
_cell_length_c 25.483(6)
_cell_measurement_temperature 296(2)
_cell_volume 5512(2)
_computing_structure_refinement 'SHELXL-97 (Sheldrick, 1997)'
_computing_structure_solution 'SHELXS-97 (Sheldrick, 1990)'
_diffrn_ambient_temperature 296(2)
_diffrn_measured_fraction_theta_full 1.000
_diffrn_measured_fraction_theta_max 1.000
_diffrn_radiation_monochromator graphite
_diffrn_radiation_source 'fine-focus sealed tube'
_diffrn_radiation_type MoK\a
_diffrn_radiation_wavelength 0.71073
_diffrn_reflns_av_R_equivalents 0.0790
_diffrn_reflns_av_sigmaI/netI 0.0714
_diffrn_reflns_limit_h_max 11
_diffrn_reflns_limit_h_min -18
_diffrn_reflns_limit_k_max 16
_diffrn_reflns_limit_k_min -16
_diffrn_reflns_limit_l_max 30
_diffrn_reflns_limit_l_min -30
_diffrn_reflns_number 26270
_diffrn_reflns_theta_full 25.10
_diffrn_reflns_theta_max 25.10
_diffrn_reflns_theta_min 1.60
_exptl_absorpt_coefficient_mu 0.728
_exptl_absorpt_correction_T_max 0.9000
_exptl_absorpt_correction_T_min 0.7817
_exptl_absorpt_correction_type multi-scan
_exptl_absorpt_process_details sadabs
_exptl_crystal_density_diffrn 1.630
_exptl_crystal_density_method 'not measured'
_exptl_crystal_F_000 2744
_exptl_crystal_size_max 0.36
_exptl_crystal_size_mid 0.27
_exptl_crystal_size_min 0.15
_refine_diff_density_max 0.329
_refine_diff_density_min -0.245
_refine_diff_density_rms 0.057
_refine_ls_extinction_coef 0.00000(5)
_refine_ls_extinction_expression Fc^*^=kFc[1+0.001xFc^2^\l^3^/sin(2\q)]^-1/4^
_refine_ls_extinction_method SHELXL
_refine_ls_goodness_of_fit_ref 0.999
_refine_ls_hydrogen_treatment constr
_refine_ls_matrix_type full
_refine_ls_number_parameters 407
_refine_ls_number_reflns 4910
_refine_ls_number_restraints 0
_refine_ls_restrained_S_all 0.999
_refine_ls_R_factor_all 0.0978
_refine_ls_R_factor_gt 0.0426
_refine_ls_shift/su_max 1.748
_refine_ls_shift/su_mean 0.004
_refine_ls_structure_factor_coef Fsqd
_refine_ls_weighting_details 'calc w=1/[\s^2^(Fo^2^)+(0.0400P)^2^+0.0000P] where P=(Fo^2^+2Fc^2^)/3'
_refine_ls_weighting_scheme calc
_refine_ls_wR_factor_gt 0.0901
_refine_ls_wR_factor_ref 0.1024
_reflns_number_gt 2395
_reflns_number_total 4910
_reflns_threshold_expression >2sigma(I)
_cod_data_source_file b912553a.txt
_cod_data_source_block xb2718
_cod_depositor_comments
;
The following automatic conversions were performed:
'_symmetry_cell_setting' value 'ORTHORHOMBIC' changed to 'orthorhombic'
according to '/home/saulius/struct/CIF-dictionaries/cif_core.dic'
dictionary named 'cif_core.dic' version 2.4.1 from 2010-06-29.

Automatic conversion script
Id: cif_fix_enum 1527 2010-12-29 10:47:43Z saulius 
;
_cod_original_sg_symbol_H-M Pbca
_cod_database_code 7002998

loop_
_symmetry_equiv_pos_as_xyz
'x, y, z'
'-x+1/2, -y, z+1/2'
'-x, y+1/2, -z+1/2'
'x+1/2, -y+1/2, -z'
'-x, -y, -z'
'x-1/2, y, -z-1/2'
'x, -y-1/2, z-1/2'
'-x-1/2, y-1/2, z'

loop_
_atom_site_label
_atom_site_type_symbol
_atom_site_fract_x
_atom_site_fract_y
_atom_site_fract_z
_atom_site_U_iso_or_equiv
_atom_site_adp_type
_atom_site_occupancy
_atom_site_symmetry_multiplicity
_atom_site_calc_flag
_atom_site_refinement_flags
_atom_site_disorder_assembly
_atom_site_disorder_group
Mn1 Mn 0.99385(3) 0.79056(4) 0.117508(19) 0.04964(19) Uani 1 1 d . . .
Cl1 Cl 0.88933(7) 0.90593(7) 0.14969(4) 0.0730(3) Uani 1 1 d . . .
Cl2 Cl 1.11259(6) 0.87444(7) 0.07727(4) 0.0651(3) Uani 1 1 d . . .
N1 N 1.06624(18) 0.76191(19) 0.19356(11) 0.0487(8) Uani 1 1 d . . .
N2 N 0.92332(18) 0.74768(19) 0.04291(11) 0.0477(8) Uani 1 1 d . . .
O1 O 1.06143(15) 0.65539(16) 0.08240(9) 0.0595(7) Uani 1 1 d . . .
O2 O 0.91761(15) 0.68114(16) 0.16241(9) 0.0572(7) Uani 1 1 d . . .
O3 O 0.88789(15) 0.63315(16) -0.19683(9) 0.0532(6) Uani 1 1 d . . .
O4 O 1.01261(14) 0.56168(16) -0.16524(9) 0.0523(6) Uani 1 1 d . . .
O5 O 0.98767(15) 0.59800(16) 0.40775(9) 0.0550(6) Uani 1 1 d . . .
O6 O 1.11896(16) 0.66274(17) 0.43338(9) 0.0606(7) Uani 1 1 d . . .
C1 C 1.0448(2) 0.6431(2) 0.03540(15) 0.0442(9) Uani 1 1 d . . .
C2 C 1.0968(2) 0.5817(2) 0.00211(13) 0.0389(8) Uani 1 1 d . . .
C3 C 1.1694(2) 0.5347(2) 0.02389(14) 0.0493(9) Uani 1 1 d . . .
H3 H 1.1824 0.5427 0.0593 0.059 Uiso 1 1 calc R . .
C4 C 1.2215(2) 0.4773(2) -0.00620(15) 0.0565(10) Uani 1 1 d . . .
H4 H 1.2689 0.4458 0.0087 0.068 Uiso 1 1 calc R . .
C5 C 1.2026(2) 0.4668(3) -0.05887(16) 0.0660(11) Uani 1 1 d . . .
H5 H 1.2387 0.4289 -0.0793 0.079 Uiso 1 1 calc R . .
C6 C 1.1319(2) 0.5108(2) -0.08227(15) 0.0595(11) Uani 1 1 d . . .
H6 H 1.1205 0.5021 -0.1178 0.071 Uiso 1 1 calc R . .
C7 C 1.0777(2) 0.5688(2) -0.05185(13) 0.0410(9) Uani 1 1 d . . .
C8 C 1.0001(2) 0.6152(2) -0.07428(12) 0.0373(8) Uani 1 1 d . . .
C9 C 0.9727(2) 0.6082(2) -0.12511(13) 0.0410(9) Uani 1 1 d . . .
C10 C 0.9578(2) 0.5710(3) -0.21044(14) 0.0584(11) Uani 1 1 d . . .
H10A H 0.9911 0.5967 -0.2396 0.070 Uiso 1 1 calc R . .
H10B H 0.9348 0.5100 -0.2207 0.070 Uiso 1 1 calc R . .
C11 C 0.8962(2) 0.6507(2) -0.14469(14) 0.0429(9) Uani 1 1 d . . .
C12 C 0.8426(2) 0.7031(2) -0.11436(13) 0.0472(9) Uani 1 1 d . . .
H12 H 0.7914 0.7294 -0.1277 0.057 Uiso 1 1 calc R . .
C13 C 0.8676(2) 0.7161(2) -0.06142(13) 0.0422(9) Uani 1 1 d . . .
C14 C 0.8201(2) 0.7718(2) -0.02644(15) 0.0539(10) Uani 1 1 d . . .
H14 H 0.7677 0.7989 -0.0373 0.065 Uiso 1 1 calc R . .
C15 C 0.8496(2) 0.7874(2) 0.02410(15) 0.0570(10) Uani 1 1 d . . .
H15 H 0.8173 0.8269 0.0459 0.068 Uiso 1 1 calc R . .
C16 C 0.9684(2) 0.6902(2) 0.01101(14) 0.0407(9) Uani 1 1 d . . .
C17 C 0.9460(2) 0.6730(2) -0.04185(13) 0.0384(9) Uani 1 1 d . . .
C18 C 1.1425(2) 0.8003(2) 0.20972(15) 0.0547(10) Uani 1 1 d . . .
H18 H 1.1749 0.8352 0.1857 0.066 Uiso 1 1 calc R . .
C19 C 1.1747(2) 0.7907(2) 0.25940(14) 0.0538(10) Uani 1 1 d . . .
H19 H 1.2281 0.8181 0.2682 0.065 Uiso 1 1 calc R . .
C20 C 1.1283(2) 0.7403(2) 0.29680(13) 0.0440(9) Uani 1 1 d . . .
C21 C 1.1582(2) 0.7303(2) 0.34891(14) 0.0509(10) Uani 1 1 d . . .
H21 H 1.2106 0.7569 0.3603 0.061 Uiso 1 1 calc R . .
C22 C 1.1066(2) 0.6804(2) 0.38102(14) 0.0494(10) Uani 1 1 d . . .
C23 C 1.0534(3) 0.5958(3) 0.44775(14) 0.0645(12) Uani 1 1 d . . .
H23A H 1.0281 0.6122 0.4815 0.077 Uiso 1 1 calc R . .
H23B H 1.0787 0.5332 0.4503 0.077 Uiso 1 1 calc R . .
C24 C 1.0252(2) 0.6399(2) 0.36550(14) 0.0465(9) Uani 1 1 d . . .
C25 C 0.9927(2) 0.6474(2) 0.31582(13) 0.0420(9) Uani 1 1 d . . .
C26 C 0.9085(2) 0.6084(2) 0.29815(14) 0.0427(9) Uani 1 1 d . . .
C27 C 0.8508(2) 0.5609(2) 0.33143(14) 0.0560(10) Uani 1 1 d . . .
H27 H 0.8647 0.5533 0.3667 0.067 Uiso 1 1 calc R . .
C28 C 0.7730(3) 0.5252(3) 0.31218(16) 0.0660(11) Uani 1 1 d . . .
H28 H 0.7348 0.4950 0.3351 0.079 Uiso 1 1 calc R . .
C29 C 0.7504(2) 0.5328(2) 0.26005(15) 0.0588(11) Uani 1 1 d . . .
H29 H 0.6983 0.5069 0.2477 0.071 Uiso 1 1 calc R . .
C30 C 0.8061(2) 0.5791(2) 0.22688(14) 0.0510(10) Uani 1 1 d . . .
H30 H 0.7918 0.5849 0.1915 0.061 Uiso 1 1 calc R . .
C31 C 0.8845(2) 0.6181(2) 0.24568(13) 0.0386(8) Uani 1 1 d . . .
C32 C 0.9387(2) 0.6696(2) 0.20860(14) 0.0443(9) Uani 1 1 d . . .
C33 C 1.0206(2) 0.7114(2) 0.22840(13) 0.0396(8) Uani 1 1 d . . .
C34 C 1.0468(2) 0.6990(2) 0.28068(13) 0.0404(9) Uani 1 1 d . . .

loop_
_atom_site_aniso_label
_atom_site_aniso_U_11
_atom_site_aniso_U_22
_atom_site_aniso_U_33
_atom_site_aniso_U_23
_atom_site_aniso_U_13
_atom_site_aniso_U_12
Mn1 0.0569(4) 0.0571(3) 0.0348(3) 0.0002(3) 0.0049(3) -0.0043(3)
Cl1 0.0749(7) 0.0782(7) 0.0660(7) -0.0098(6) 0.0150(6) 0.0091(6)
Cl2 0.0668(7) 0.0851(7) 0.0436(6) 0.0008(5) 0.0112(5) -0.0166(6)
N1 0.0474(19) 0.0543(19) 0.0442(19) 0.0017(16) 0.0041(15) -0.0058(16)
N2 0.048(2) 0.0497(18) 0.046(2) -0.0006(16) -0.0003(16) 0.0044(16)
O1 0.0726(18) 0.0682(17) 0.0378(16) -0.0057(14) -0.0124(14) 0.0139(14)
O2 0.0684(18) 0.0696(17) 0.0336(15) 0.0070(13) -0.0055(13) -0.0196(13)
O3 0.0519(16) 0.0679(17) 0.0398(16) -0.0064(13) -0.0114(13) 0.0042(14)
O4 0.0485(15) 0.0685(16) 0.0400(15) -0.0079(13) -0.0008(13) 0.0067(13)
O5 0.0600(17) 0.0674(16) 0.0376(15) 0.0079(13) -0.0022(14) 0.0052(14)
O6 0.0579(17) 0.0753(18) 0.0485(18) 0.0029(14) -0.0118(14) 0.0044(15)
C1 0.044(2) 0.042(2) 0.047(2) 0.0027(19) 0.001(2) -0.0012(18)
C2 0.032(2) 0.039(2) 0.047(2) 0.0016(18) -0.0079(18) -0.0019(17)
C3 0.050(2) 0.049(2) 0.050(2) -0.0003(19) -0.002(2) -0.012(2)
C4 0.042(2) 0.058(3) 0.070(3) 0.004(2) -0.006(2) 0.009(2)
C5 0.054(3) 0.082(3) 0.062(3) -0.007(2) -0.004(2) 0.024(2)
C6 0.050(2) 0.073(3) 0.056(3) -0.010(2) -0.008(2) 0.019(2)
C7 0.033(2) 0.045(2) 0.045(2) 0.0015(17) -0.0025(18) -0.0027(17)
C8 0.035(2) 0.0410(19) 0.036(2) -0.0046(16) -0.0025(18) -0.0049(17)
C9 0.039(2) 0.042(2) 0.042(2) -0.0034(18) 0.0020(18) -0.0004(16)
C10 0.058(3) 0.069(3) 0.048(3) -0.007(2) -0.012(2) -0.002(2)
C11 0.040(2) 0.047(2) 0.042(2) 0.0025(18) -0.0093(19) -0.0030(18)
C12 0.039(2) 0.051(2) 0.051(3) 0.005(2) -0.0147(19) 0.0006(18)
C13 0.034(2) 0.042(2) 0.051(2) 0.0005(19) -0.0001(18) 0.0005(17)
C14 0.043(2) 0.059(3) 0.060(3) -0.001(2) 0.000(2) 0.0111(19)
C15 0.054(3) 0.057(2) 0.061(3) -0.003(2) 0.009(2) 0.011(2)
C16 0.037(2) 0.039(2) 0.046(2) 0.0020(17) 0.0004(18) -0.0014(17)
C17 0.035(2) 0.039(2) 0.041(2) 0.0031(17) -0.0029(17) -0.0029(17)
C18 0.049(2) 0.060(2) 0.055(3) 0.006(2) 0.012(2) -0.013(2)
C19 0.041(2) 0.070(3) 0.051(3) 0.005(2) -0.0035(19) -0.0048(19)
C20 0.044(2) 0.050(2) 0.039(2) 0.0005(18) 0.0026(18) 0.0066(18)
C21 0.046(2) 0.058(3) 0.048(3) -0.002(2) -0.006(2) 0.0041(19)
C22 0.058(3) 0.058(2) 0.032(2) -0.0019(19) -0.010(2) 0.018(2)
C23 0.083(3) 0.072(3) 0.039(3) 0.004(2) -0.008(2) 0.017(3)
C24 0.047(2) 0.047(2) 0.046(3) 0.0040(19) 0.0089(19) 0.0061(18)
C25 0.042(2) 0.044(2) 0.040(2) 0.0051(17) 0.0002(19) 0.0055(18)
C26 0.043(2) 0.041(2) 0.044(2) 0.0018(17) 0.0055(18) -0.0003(18)
C27 0.060(3) 0.062(3) 0.046(3) 0.0115(19) 0.002(2) -0.010(2)
C28 0.061(3) 0.074(3) 0.063(3) 0.015(2) 0.006(2) -0.019(2)
C29 0.043(2) 0.074(3) 0.060(3) 0.008(2) -0.001(2) -0.014(2)
C30 0.047(2) 0.057(2) 0.050(2) 0.002(2) 0.001(2) 0.000(2)
C31 0.038(2) 0.040(2) 0.038(2) 0.0034(16) -0.0017(18) 0.0007(17)
C32 0.049(2) 0.042(2) 0.041(2) 0.0017(18) 0.0043(19) 0.0014(18)
C33 0.042(2) 0.0414(19) 0.035(2) -0.0028(17) 0.0045(17) 0.0000(17)
C34 0.039(2) 0.045(2) 0.037(2) 0.0001(18) 0.0025(17) 0.0044(17)

loop_
_atom_type_symbol
_atom_type_description
_atom_type_scat_dispersion_real
_atom_type_scat_dispersion_imag
_atom_type_scat_source
C C 0.0033 0.0016 'International Tables Vol C Tables 4.2.6.8 and 6.1.1.4'
H H 0.0000 0.0000 'International Tables Vol C Tables 4.2.6.8 and 6.1.1.4'
N N 0.0061 0.0033 'International Tables Vol C Tables 4.2.6.8 and 6.1.1.4'
O O 0.0106 0.0060 'International Tables Vol C Tables 4.2.6.8 and 6.1.1.4'
Mn Mn 0.3368 0.7283 'International Tables Vol C Tables 4.2.6.8 and 6.1.1.4'
Cl Cl 0.1484 0.1585 'International Tables Vol C Tables 4.2.6.8 and 6.1.1.4'

loop_
_geom_angle_atom_site_label_1
_geom_angle_atom_site_label_2
_geom_angle_atom_site_label_3
_geom_angle
_geom_angle_site_symmetry_1
_geom_angle_site_symmetry_3
_geom_angle_publ_flag
O2 Mn1 N1 72.17(9) . . ?
O2 Mn1 N2 89.79(9) . . ?
N1 Mn1 N2 154.13(10) . . ?
O2 Mn1 O1 81.86(9) . . ?
N1 Mn1 O1 88.04(9) . . ?
N2 Mn1 O1 70.78(9) . . ?
O2 Mn1 Cl2 161.73(7) . . ?
N1 Mn1 Cl2 94.96(8) . . ?
N2 Mn1 Cl2 97.64(7) . . ?
O1 Mn1 Cl2 84.85(7) . . ?
O2 Mn1 Cl1 87.32(7) . . ?
N1 Mn1 Cl1 98.74(7) . . ?
N2 Mn1 Cl1 98.75(8) . . ?
O1 Mn1 Cl1 164.86(7) . . ?
Cl2 Mn1 Cl1 107.86(4) . . ?
C33 N1 C18 117.6(3) . . ?
C33 N1 Mn1 114.2(2) . . ?
C18 N1 Mn1 127.5(2) . . ?
C16 N2 C15 117.8(3) . . ?
C16 N2 Mn1 115.3(2) . . ?
C15 N2 Mn1 125.6(2) . . ?
C1 O1 Mn1 113.2(2) . . ?
C32 O2 Mn1 116.3(2) . . ?
C11 O3 C10 106.3(3) . . ?
C9 O4 C10 107.4(3) . . ?
C24 O5 C23 106.2(3) . . ?
C22 O6 C23 106.0(3) . . ?
O1 C1 C2 122.6(3) . . ?
O1 C1 C16 120.3(3) . . ?
C2 C1 C16 117.1(3) . . ?
C3 C2 C7 118.9(3) . . ?
C3 C2 C1 118.9(3) . . ?
C7 C2 C1 122.2(3) . . ?
C4 C3 C2 121.1(3) . . ?
C4 C3 H3 119.4 . . ?
C2 C3 H3 119.4 . . ?
C3 C4 C5 119.1(4) . . ?
C3 C4 H4 120.5 . . ?
C5 C4 H4 120.5 . . ?
C6 C5 C4 122.3(4) . . ?
C6 C5 H5 118.8 . . ?
C4 C5 H5 118.8 . . ?
C5 C6 C7 119.2(3) . . ?
C5 C6 H6 120.4 . . ?
C7 C6 H6 120.4 . . ?
C6 C7 C2 119.4(3) . . ?
C6 C7 C8 121.6(3) . . ?
C2 C7 C8 119.0(3) . . ?
C9 C8 C17 114.5(3) . . ?
C9 C8 C7 125.6(3) . . ?
C17 C8 C7 119.8(3) . . ?
O4 C9 C8 127.7(3) . . ?
O4 C9 C11 108.2(3) . . ?
C8 C9 C11 124.1(3) . . ?
O3 C10 O4 107.4(3) . . ?
O3 C10 H10A 110.2 . . ?
O4 C10 H10A 110.2 . . ?
O3 C10 H10B 110.2 . . ?
O4 C10 H10B 110.2 . . ?
H10A C10 H10B 108.5 . . ?
C12 C11 O3 127.2(3) . . ?
C12 C11 C9 122.5(3) . . ?
O3 C11 C9 110.3(3) . . ?
C11 C12 C13 117.1(3) . . ?
C11 C12 H12 121.5 . . ?
C13 C12 H12 121.5 . . ?
C14 C13 C12 123.0(3) . . ?
C14 C13 C17 116.9(3) . . ?
C12 C13 C17 120.1(3) . . ?
C15 C14 C13 121.2(3) . . ?
C15 C14 H14 119.4 . . ?
C13 C14 H14 119.4 . . ?
N2 C15 C14 122.4(3) . . ?
N2 C15 H15 118.8 . . ?
C14 C15 H15 118.8 . . ?
N2 C16 C17 124.1(3) . . ?
N2 C16 C1 115.1(3) . . ?
C17 C16 C1 120.8(3) . . ?
C16 C17 C8 120.9(3) . . ?
C16 C17 C13 117.4(3) . . ?
C8 C17 C13 121.7(3) . . ?
N1 C18 C19 123.6(3) . . ?
N1 C18 H18 118.2 . . ?
C19 C18 H18 118.2 . . ?
C18 C19 C20 120.4(3) . . ?
C18 C19 H19 119.8 . . ?
C20 C19 H19 119.8 . . ?
C19 C20 C21 122.3(3) . . ?
C19 C20 C34 117.1(3) . . ?
C21 C20 C34 120.6(3) . . ?
C22 C21 C20 116.0(3) . . ?
C22 C21 H21 122.0 . . ?
C20 C21 H21 122.0 . . ?
C21 C22 O6 127.7(4) . . ?
C21 C22 C24 123.8(3) . . ?
O6 C22 C24 108.4(3) . . ?
O6 C23 O5 107.1(3) . . ?
O6 C23 H23A 110.3 . . ?
O5 C23 H23A 110.3 . . ?
O6 C23 H23B 110.3 . . ?
O5 C23 H23B 110.3 . . ?
H23A C23 H23B 108.5 . . ?
O5 C24 C25 128.2(3) . . ?
O5 C24 C22 108.9(3) . . ?
C25 C24 C22 122.9(3) . . ?
C24 C25 C34 114.5(3) . . ?
C24 C25 C26 124.9(3) . . ?
C34 C25 C26 120.6(3) . . ?
C31 C26 C27 117.7(3) . . ?
C31 C26 C25 119.1(3) . . ?
C27 C26 C25 123.2(3) . . ?
C28 C27 C26 120.2(3) . . ?
C28 C27 H27 119.9 . . ?
C26 C27 H27 119.9 . . ?
C29 C28 C27 122.0(4) . . ?
C29 C28 H28 119.0 . . ?
C27 C28 H28 119.0 . . ?
C30 C29 C28 118.6(3) . . ?
C30 C29 H29 120.7 . . ?
C28 C29 H29 120.7 . . ?
C29 C30 C31 120.6(3) . . ?
C29 C30 H30 119.7 . . ?
C31 C30 H30 119.7 . . ?
C26 C31 C30 120.9(3) . . ?
C26 C31 C32 121.6(3) . . ?
C30 C31 C32 117.5(3) . . ?
O2 C32 C31 122.7(3) . . ?
O2 C32 C33 119.7(3) . . ?
C31 C32 C33 117.6(3) . . ?
N1 C33 C34 123.4(3) . . ?
N1 C33 C32 115.5(3) . . ?
C34 C33 C32 121.1(3) . . ?
C33 C34 C25 119.9(3) . . ?
C33 C34 C20 117.9(3) . . ?
C25 C34 C20 122.2(3) . . ?

loop_
_geom_bond_atom_site_label_1
_geom_bond_atom_site_label_2
_geom_bond_distance
_geom_bond_site_symmetry_2
_geom_bond_publ_flag
Mn1 O2 2.251(2) . ?
Mn1 N1 2.267(3) . ?
Mn1 N2 2.267(3) . ?
Mn1 O1 2.353(2) . ?
Mn1 Cl2 2.3974(11) . ?
Mn1 Cl1 2.4270(11) . ?
N1 C33 1.336(4) . ?
N1 C18 1.349(4) . ?
N2 C16 1.340(4) . ?
N2 C15 1.347(4) . ?
O1 C1 1.237(4) . ?
O2 C32 1.231(4) . ?
O3 C11 1.358(4) . ?
O3 C10 1.426(4) . ?
O4 C9 1.361(4) . ?
O4 C10 1.429(4) . ?
O5 C24 1.356(4) . ?
O5 C23 1.430(4) . ?
O6 C22 1.371(4) . ?
O6 C23 1.426(4) . ?
C1 C2 1.451(4) . ?
C1 C16 1.481(4) . ?
C2 C3 1.407(4) . ?
C2 C7 1.418(4) . ?
C3 C4 1.372(4) . ?
C3 H3 0.9300 . ?
C4 C5 1.381(5) . ?
C4 H4 0.9300 . ?
C5 C6 1.381(4) . ?
C5 H5 0.9300 . ?
C6 C7 1.400(4) . ?
C6 H6 0.9300 . ?
C7 C8 1.471(4) . ?
C8 C9 1.365(4) . ?
C8 C17 1.426(4) . ?
C9 C11 1.405(4) . ?
C10 H10A 0.9700 . ?
C10 H10B 0.9700 . ?
C11 C12 1.349(4) . ?
C12 C13 1.414(4) . ?
C12 H12 0.9300 . ?
C13 C14 1.393(4) . ?
C13 C17 1.434(4) . ?
C14 C15 1.382(5) . ?
C14 H14 0.9300 . ?
C15 H15 0.9300 . ?
C16 C17 1.411(4) . ?
C18 C19 1.365(4) . ?
C18 H18 0.9300 . ?
C19 C20 1.385(4) . ?
C19 H19 0.9300 . ?
C20 C21 1.411(4) . ?
C20 C34 1.435(4) . ?
C21 C22 1.338(4) . ?
C21 H21 0.9300 . ?
C22 C24 1.425(5) . ?
C23 H23A 0.9700 . ?
C23 H23B 0.9700 . ?
C24 C25 1.363(4) . ?
C25 C34 1.420(4) . ?
C25 C26 1.470(4) . ?
C26 C31 1.393(4) . ?
C26 C27 1.396(4) . ?
C27 C28 1.380(5) . ?
C27 H27 0.9300 . ?
C28 C29 1.377(5) . ?
C28 H28 0.9300 . ?
C29 C30 1.367(4) . ?
C29 H29 0.9300 . ?
C30 C31 1.403(4) . ?
C30 H30 0.9300 . ?
C31 C32 1.452(4) . ?
C32 C33 1.473(4) . ?
C33 C34 1.402(4) . ?

loop_
_geom_torsion_atom_site_label_1
_geom_torsion_atom_site_label_2
_geom_torsion_atom_site_label_3
_geom_torsion_atom_site_label_4
_geom_torsion
_geom_torsion_site_symmetry_1
_geom_torsion_site_symmetry_2
_geom_torsion_site_symmetry_3
_geom_torsion_site_symmetry_4
_geom_torsion_publ_flag
O2 Mn1 N1 C33 -11.6(2) . . . . ?
N2 Mn1 N1 C33 -59.4(3) . . . . ?
O1 Mn1 N1 C33 -93.7(2) . . . . ?
Cl2 Mn1 N1 C33 -178.3(2) . . . . ?
Cl1 Mn1 N1 C33 72.7(2) . . . . ?
O2 Mn1 N1 C18 178.4(3) . . . . ?
N2 Mn1 N1 C18 130.7(3) . . . . ?
O1 Mn1 N1 C18 96.3(3) . . . . ?
Cl2 Mn1 N1 C18 11.7(3) . . . . ?
Cl1 Mn1 N1 C18 -97.3(3) . . . . ?
O2 Mn1 N2 C16 -99.9(2) . . . . ?
N1 Mn1 N2 C16 -55.1(3) . . . . ?
O1 Mn1 N2 C16 -18.5(2) . . . . ?
Cl2 Mn1 N2 C16 63.3(2) . . . . ?
Cl1 Mn1 N2 C16 172.8(2) . . . . ?
O2 Mn1 N2 C15 92.8(3) . . . . ?
N1 Mn1 N2 C15 137.6(3) . . . . ?
O1 Mn1 N2 C15 174.3(3) . . . . ?
Cl2 Mn1 N2 C15 -103.9(3) . . . . ?
Cl1 Mn1 N2 C15 5.6(3) . . . . ?
O2 Mn1 O1 C1 112.3(2) . . . . ?
N1 Mn1 O1 C1 -175.5(2) . . . . ?
N2 Mn1 O1 C1 19.6(2) . . . . ?
Cl2 Mn1 O1 C1 -80.3(2) . . . . ?
Cl1 Mn1 O1 C1 67.5(4) . . . . ?
N1 Mn1 O2 C32 12.7(2) . . . . ?
N2 Mn1 O2 C32 173.8(3) . . . . ?
O1 Mn1 O2 C32 103.2(2) . . . . ?
Cl2 Mn1 O2 C32 59.5(4) . . . . ?
Cl1 Mn1 O2 C32 -87.4(2) . . . . ?
Mn1 O1 C1 C2 162.4(2) . . . . ?
Mn1 O1 C1 C16 -18.8(4) . . . . ?
O1 C1 C2 C3 -0.5(5) . . . . ?
C16 C1 C2 C3 -179.3(3) . . . . ?
O1 C1 C2 C7 -179.4(3) . . . . ?
C16 C1 C2 C7 1.8(4) . . . . ?
C7 C2 C3 C4 0.1(5) . . . . ?
C1 C2 C3 C4 -178.8(3) . . . . ?
C2 C3 C4 C5 0.9(5) . . . . ?
C3 C4 C5 C6 -1.3(6) . . . . ?
C4 C5 C6 C7 0.5(6) . . . . ?
C5 C6 C7 C2 0.6(5) . . . . ?
C5 C6 C7 C8 -178.2(3) . . . . ?
C3 C2 C7 C6 -0.9(5) . . . . ?
C1 C2 C7 C6 178.1(3) . . . . ?
C3 C2 C7 C8 177.9(3) . . . . ?
C1 C2 C7 C8 -3.2(5) . . . . ?
C6 C7 C8 C9 -0.2(5) . . . . ?
C2 C7 C8 C9 -179.0(3) . . . . ?
C6 C7 C8 C17 179.4(3) . . . . ?
C2 C7 C8 C17 0.7(4) . . . . ?
C10 O4 C9 C8 177.7(3) . . . . ?
C10 O4 C9 C11 -3.0(3) . . . . ?
C17 C8 C9 O4 177.1(3) . . . . ?
C7 C8 C9 O4 -3.3(5) . . . . ?
C17 C8 C9 C11 -2.2(5) . . . . ?
C7 C8 C9 C11 177.5(3) . . . . ?
C11 O3 C10 O4 -6.3(3) . . . . ?
C9 O4 C10 O3 5.7(4) . . . . ?
C10 O3 C11 C12 -177.3(3) . . . . ?
C10 O3 C11 C9 4.6(4) . . . . ?
O4 C9 C11 C12 -179.3(3) . . . . ?
C8 C9 C11 C12 0.1(5) . . . . ?
O4 C9 C11 O3 -1.0(4) . . . . ?
C8 C9 C11 O3 178.4(3) . . . . ?
O3 C11 C12 C13 -176.3(3) . . . . ?
C9 C11 C12 C13 1.7(5) . . . . ?
C11 C12 C13 C14 177.2(3) . . . . ?
C11 C12 C13 C17 -1.2(5) . . . . ?
C12 C13 C14 C15 -176.0(3) . . . . ?
C17 C13 C14 C15 2.5(5) . . . . ?
C16 N2 C15 C14 -0.7(5) . . . . ?
Mn1 N2 C15 C14 166.2(3) . . . . ?
C13 C14 C15 N2 -2.4(6) . . . . ?
C15 N2 C16 C17 3.7(5) . . . . ?
Mn1 N2 C16 C17 -164.6(2) . . . . ?
C15 N2 C16 C1 -175.4(3) . . . . ?
Mn1 N2 C16 C1 16.3(3) . . . . ?
O1 C1 C16 N2 2.4(4) . . . . ?
C2 C1 C16 N2 -178.7(3) . . . . ?
O1 C1 C16 C17 -176.7(3) . . . . ?
C2 C1 C16 C17 2.2(4) . . . . ?
N2 C16 C17 C8 176.3(3) . . . . ?
C1 C16 C17 C8 -4.7(5) . . . . ?
N2 C16 C17 C13 -3.4(5) . . . . ?
C1 C16 C17 C13 175.7(3) . . . . ?
C9 C8 C17 C16 -177.1(3) . . . . ?
C7 C8 C17 C16 3.2(4) . . . . ?
C9 C8 C17 C13 2.6(4) . . . . ?
C7 C8 C17 C13 -177.1(3) . . . . ?
C14 C13 C17 C16 0.2(4) . . . . ?
C12 C13 C17 C16 178.7(3) . . . . ?
C14 C13 C17 C8 -179.5(3) . . . . ?
C12 C13 C17 C8 -1.0(5) . . . . ?
C33 N1 C18 C19 -0.4(5) . . . . ?
Mn1 N1 C18 C19 169.3(3) . . . . ?
N1 C18 C19 C20 -0.8(6) . . . . ?
C18 C19 C20 C21 -178.6(3) . . . . ?
C18 C19 C20 C34 0.6(5) . . . . ?
C19 C20 C21 C22 179.6(3) . . . . ?
C34 C20 C21 C22 0.4(5) . . . . ?
C20 C21 C22 O6 -177.9(3) . . . . ?
C20 C21 C22 C24 -1.1(5) . . . . ?
C23 O6 C22 C21 -171.9(3) . . . . ?
C23 O6 C22 C24 11.0(4) . . . . ?
C22 O6 C23 O5 -17.8(4) . . . . ?
C24 O5 C23 O6 17.9(4) . . . . ?
C23 O5 C24 C25 170.9(3) . . . . ?
C23 O5 C24 C22 -11.2(4) . . . . ?
C21 C22 C24 O5 -177.2(3) . . . . ?
O6 C22 C24 O5 0.2(4) . . . . ?
C21 C22 C24 C25 0.9(5) . . . . ?
O6 C22 C24 C25 178.2(3) . . . . ?
O5 C24 C25 C34 177.7(3) . . . . ?
C22 C24 C25 C34 0.1(5) . . . . ?
O5 C24 C25 C26 -1.2(5) . . . . ?
C22 C24 C25 C26 -178.9(3) . . . . ?
C24 C25 C26 C31 -177.6(3) . . . . ?
C34 C25 C26 C31 3.5(5) . . . . ?
C24 C25 C26 C27 1.9(5) . . . . ?
C34 C25 C26 C27 -177.0(3) . . . . ?
C31 C26 C27 C28 0.1(5) . . . . ?
C25 C26 C27 C28 -179.4(3) . . . . ?
C26 C27 C28 C29 1.5(6) . . . . ?
C27 C28 C29 C30 -1.5(6) . . . . ?
C28 C29 C30 C31 0.0(5) . . . . ?
C27 C26 C31 C30 -1.6(5) . . . . ?
C25 C26 C31 C30 177.9(3) . . . . ?
C27 C26 C31 C32 177.5(3) . . . . ?
C25 C26 C31 C32 -3.0(5) . . . . ?
C29 C30 C31 C26 1.6(5) . . . . ?
C29 C30 C31 C32 -177.6(3) . . . . ?
Mn1 O2 C32 C31 166.0(2) . . . . ?
Mn1 O2 C32 C33 -12.1(4) . . . . ?
C26 C31 C32 O2 -178.0(3) . . . . ?
C30 C31 C32 O2 1.2(5) . . . . ?
C26 C31 C32 C33 0.2(5) . . . . ?
C30 C31 C32 C33 179.3(3) . . . . ?
C18 N1 C33 C34 1.8(5) . . . . ?
Mn1 N1 C33 C34 -169.2(2) . . . . ?
C18 N1 C33 C32 -178.9(3) . . . . ?
Mn1 N1 C33 C32 10.0(3) . . . . ?
O2 C32 C33 N1 1.3(5) . . . . ?
C31 C32 C33 N1 -176.9(3) . . . . ?
O2 C32 C33 C34 -179.5(3) . . . . ?
C31 C32 C33 C34 2.3(5) . . . . ?
N1 C33 C34 C25 177.4(3) . . . . ?
C32 C33 C34 C25 -1.8(5) . . . . ?
N1 C33 C34 C20 -2.0(5) . . . . ?
C32 C33 C34 C20 178.8(3) . . . . ?
C24 C25 C34 C33 179.9(3) . . . . ?
C26 C25 C34 C33 -1.1(5) . . . . ?
C24 C25 C34 C20 -0.7(5) . . . . ?
C26 C25 C34 C20 178.3(3) . . . . ?
C19 C20 C34 C33 0.7(5) . . . . ?
C21 C20 C34 C33 179.9(3) . . . . ?
C19 C20 C34 C25 -178.7(3) . . . . ?
C21 C20 C34 C25 0.5(5) . . . . ?
